data_4079342
loop_
_publ_author_name
'Fern\'andez, Francys E.'
'Puerta, M. Carmen'
'Valerga, Pedro'

_publ_section_title
;
 Ruthenium(II) Picolyl-NHC Complexes: Synthesis, Characterization, and
 Catalytic Activity in Amine N-alkylation and Transfer Hydrogenation
 Reactions
;
_journal_issue 19
_journal_name_full Organometallics
_journal_page_first 6868
_journal_paper_doi 10.1021/om300692a
_journal_volume 31
_journal_year 2012
_chemical_formula_moiety 'C20 H25 Cl N3 Ru, F6 P'
_chemical_formula_sum 'C20 H25 Cl F6 N3 P Ru'
_chemical_formula_weight 588.92
_chemical_name_systematic
;Chlorido-(\h^6^-p-cymene)-{\k^2^ <i>C</i>,<i>N</i>-3-methyl-1-
(pyrid-2-ylmethyl)-2,3-dihydro-imidazole-2-ylidene}-ruthenium(II)
hexafluorophosphate
;
_space_group_IT_number 14
_symmetry_cell_setting monoclinic
_symmetry_Int_Tables_number 14
_symmetry_space_group_name_Hall '-P 2ybc'
_symmetry_space_group_name_H-M 'P 1 21/c 1'
_atom_sites_solution_hydrogens geom
_atom_sites_solution_primary direct
_atom_sites_solution_secondary difmap
_audit_creation_method SHELXL-97
_cell_angle_alpha 90.00
_cell_angle_beta 96.98(3)
_cell_angle_gamma 90.00
_cell_formula_units_Z 4
_cell_length_a 12.321(3)
_cell_length_b 10.964(2)
_cell_length_c 17.109(3)
_cell_measurement_reflns_used 5371
_cell_measurement_temperature 100(2)
_cell_measurement_theta_max 24.579
_cell_measurement_theta_min 2.398
_cell_volume 2294.1(8)
_computing_cell_refinement 'SAINT (Bruker, 2001)'
_computing_data_collection 'SMART (Bruker, 2001)'
_computing_data_reduction 'SAINT (Bruker, 2001)'
_computing_molecular_graphics 'ORTEP-3 vers. 1.08 (Farrugia, 2005)'
_computing_publication_material 'SHELXTL (Sheldrick, 2001)'
_computing_structure_refinement 'SHELXTL (Sheldrick, 2001)'
_computing_structure_solution 'SHELXTL (Sheldrick, 2001)'
_diffrn_ambient_temperature 100(2)
_diffrn_measured_fraction_theta_full 0.941
_diffrn_measured_fraction_theta_max 0.941
_diffrn_measurement_device_type 'Bruker SMART APEX CCD area detector'
_diffrn_measurement_method '1700 omega scan frames, 0.3 deg, 10 sec'
_diffrn_radiation_monochromator graphite
_diffrn_radiation_probe x-ray
_diffrn_radiation_type MoK\a
_diffrn_radiation_wavelength 0.71073
_diffrn_reflns_av_R_equivalents 0.0476
_diffrn_reflns_av_sigmaI/netI 0.0502
_diffrn_reflns_limit_h_max 14
_diffrn_reflns_limit_h_min -14
_diffrn_reflns_limit_k_max 12
_diffrn_reflns_limit_k_min -12
_diffrn_reflns_limit_l_max 19
_diffrn_reflns_limit_l_min -19
_diffrn_reflns_number 11482
_diffrn_reflns_theta_full 24.63
_diffrn_reflns_theta_max 24.63
_diffrn_reflns_theta_min 1.67
_diffrn_source 'fine-focus sealed tube'
_diffrn_source_type 'Bruker SMART APEX'
_diffrn_standards_decay_% 0.0009
_diffrn_standards_number 0
_exptl_absorpt_coefficient_mu 0.931
_exptl_absorpt_correction_T_max 1.000
_exptl_absorpt_correction_T_min 0.877
_exptl_absorpt_correction_type multi-scan
_exptl_absorpt_process_details '(SADABS; Sheldrick, 2004)'
_exptl_crystal_colour orange
_exptl_crystal_density_diffrn 1.705
_exptl_crystal_density_method 'not measured'
_exptl_crystal_description block
_exptl_crystal_F_000 1184
_exptl_crystal_size_max 0.44
_exptl_crystal_size_mid 0.44
_exptl_crystal_size_min 0.23
_refine_diff_density_max 1.494
_refine_diff_density_min -0.584
_refine_diff_density_rms 0.160
_refine_ls_extinction_method none
_refine_ls_goodness_of_fit_ref 1.068
_refine_ls_hydrogen_treatment constr
_refine_ls_matrix_type full
_refine_ls_number_parameters 316
_refine_ls_number_reflns 3654
_refine_ls_number_restraints 0
_refine_ls_restrained_S_all 1.068
_refine_ls_R_factor_all 0.0793
_refine_ls_R_factor_gt 0.0638
_refine_ls_shift/su_max 0.000
_refine_ls_shift/su_mean 0.000
_refine_ls_structure_factor_coef Fsqd
_refine_ls_weighting_details 'calc w=1/[\s^2^(Fo^2^)+(0.1111P)^2^+10.2885P] where P=(Fo^2^+2Fc^2^)/3'
_refine_ls_weighting_scheme calc
_refine_ls_wR_factor_gt 0.1850
_refine_ls_wR_factor_ref 0.1961
_reflns_number_gt 2849
_reflns_number_total 3654
_reflns_threshold_expression >2sigma(I)
_cod_data_source_file om300692a_si_002.cif
_cod_data_source_block pv1207
_cod_original_cell_volume 2294.2(8)
_cod_original_sg_symbol_H-M 'P 21/c'
_cod_database_code 4079342

loop_
_symmetry_equiv_pos_as_xyz
'x, y, z'
'-x, y+1/2, -z+1/2'
'-x, -y, -z'
'x, -y-1/2, z-1/2'

loop_
_atom_site_label
_atom_site_type_symbol
_atom_site_fract_x
_atom_site_fract_y
_atom_site_fract_z
_atom_site_U_iso_or_equiv
_atom_site_adp_type
_atom_site_occupancy
_atom_site_symmetry_multiplicity
_atom_site_calc_flag
_atom_site_refinement_flags
_atom_site_disorder_assembly
_atom_site_disorder_group
Ru1 Ru 0.26743(4) 0.74989(5) 0.09324(3) 0.0224(3) Uani 1 1 d . . .
Cl1A Cl 0.45429(16) 0.7875(2) 0.07686(11) 0.0297(6) Uani 0.897(4) 1 d P A 1
Cl1B Cl 0.4451(14) 0.706(2) 0.0714(10) 0.0297(6) Uani 0.103(4) 1 d P A 2
N1 N 0.1654(6) 0.8148(7) -0.0687(4) 0.0454(18) Uani 1 1 d . . .
N2 N 0.2599(7) 0.9673(7) -0.0236(4) 0.057(2) Uani 1 1 d . . .
N3 N 0.2729(5) 0.6101(6) 0.0103(3) 0.0358(15) Uani 1 1 d . A .
C1 C 0.2335(7) 0.8583(7) -0.0032(4) 0.042(2) Uani 1 1 d . A .
C2 C 0.1588(9) 0.9035(12) -0.1267(5) 0.071(4) Uani 1 1 d . A .
H2 H 0.1189 0.8972 -0.1777 0.085 Uiso 1 1 calc R . .
C3 C 0.2191(9) 1.0015(11) -0.0982(6) 0.066(3) Uani 1 1 d . A .
H3 H 0.2303 1.0762 -0.1242 0.079 Uiso 1 1 calc R . .
C4 C 0.3317(8) 1.0510(9) 0.0264(6) 0.066(3) Uani 1 1 d . A .
H4A H 0.3677 1.0065 0.0720 0.098 Uiso 1 1 calc R . .
H4B H 0.2880 1.1177 0.0444 0.098 Uiso 1 1 calc R . .
H4C H 0.3871 1.0845 -0.0041 0.098 Uiso 1 1 calc R . .
C5 C 0.1242(8) 0.6934(10) -0.0752(5) 0.054(2) Uani 1 1 d . A .
H5A H 0.0895 0.6805 -0.1299 0.065 Uiso 1 1 calc R . .
H5B H 0.0665 0.6849 -0.0401 0.065 Uiso 1 1 calc R . .
C6 C 0.2069(7) 0.5954(9) -0.0555(5) 0.048(2) Uani 1 1 d . . .
C7 C 0.2125(7) 0.5004(8) -0.1073(5) 0.046(2) Uani 1 1 d . A .
H7 H 0.1628 0.4952 -0.1542 0.055 Uiso 1 1 calc R . .
C8 C 0.2916(8) 0.4134(9) -0.0898(5) 0.055(2) Uani 1 1 d . . .
H8 H 0.2982 0.3475 -0.1249 0.066 Uiso 1 1 calc R A .
C9 C 0.3623(8) 0.4226(7) -0.0197(5) 0.046(2) Uani 1 1 d . A .
H9 H 0.4169 0.3629 -0.0053 0.056 Uiso 1 1 calc R . .
C10 C 0.3496(7) 0.5214(7) 0.0274(5) 0.0401(19) Uani 1 1 d . . .
H10 H 0.3975 0.5286 0.0751 0.048 Uiso 1 1 calc R A .
C11 C 0.3184(6) 0.7256(7) 0.2254(4) 0.0283(16) Uani 1 1 d . A .
C12 C 0.2529(6) 0.6284(7) 0.1982(4) 0.0335(17) Uani 1 1 d . A .
H12 H 0.2855 0.5449 0.1992 0.040 Uiso 1 1 calc R . .
C13 C 0.1496(6) 0.6488(7) 0.1527(4) 0.0346(18) Uani 1 1 d . A .
H13 H 0.1112 0.5779 0.1248 0.041 Uiso 1 1 calc R . .
C14 C 0.1074(6) 0.7662(7) 0.1366(4) 0.0298(17) Uani 1 1 d . A .
C15 C 0.1740(6) 0.8651(7) 0.1645(4) 0.0342(17) Uani 1 1 d . A .
H15 H 0.1533 0.9493 0.1457 0.041 Uiso 1 1 calc R . .
C16 C 0.2789(6) 0.8455(7) 0.2076(4) 0.0349(18) Uani 1 1 d . A .
H16 H 0.3303 0.9160 0.2174 0.042 Uiso 1 1 calc R . .
C17 C 0.4323(6) 0.7100(8) 0.2687(4) 0.0369(18) Uani 1 1 d . . .
H17 H 0.4827 0.7640 0.2428 0.044 Uiso 1 1 calc R A .
C18 C 0.4337(8) 0.7526(7) 0.3534(5) 0.045(2) Uani 1 1 d . A .
H18A H 0.3893 0.6972 0.3814 0.067 Uiso 1 1 calc R . .
H18B H 0.4035 0.8352 0.3540 0.067 Uiso 1 1 calc R . .
H18C H 0.5091 0.7527 0.3794 0.067 Uiso 1 1 calc R . .
C19 C 0.4754(8) 0.5794(9) 0.2660(6) 0.062(3) Uani 1 1 d . A .
H19A H 0.4309 0.5254 0.2948 0.093 Uiso 1 1 calc R . .
H19B H 0.5516 0.5768 0.2904 0.093 Uiso 1 1 calc R . .
H19C H 0.4715 0.5525 0.2111 0.093 Uiso 1 1 calc R . .
C20 C -0.0055(7) 0.7872(10) 0.0938(5) 0.051(2) Uani 1 1 d . . .
H20A H -0.0548 0.8133 0.1314 0.077 Uiso 1 1 calc R A .
H20B H -0.0329 0.7113 0.0683 0.077 Uiso 1 1 calc R . .
H20C H -0.0022 0.8506 0.0538 0.077 Uiso 1 1 calc R . .
P1 P 0.17395(18) 0.25288(16) 0.18973(12) 0.0329(5) Uani 1 1 d . . .
F1A F 0.1176(5) 0.1904(6) 0.1128(3) 0.0527(15) Uani 0.888(5) 1 d P B 1
F2A F 0.2314(6) 0.3133(6) 0.2688(4) 0.072(2) Uani 0.888(5) 1 d P B 1
F3A F 0.2465(5) 0.1350(5) 0.2083(4) 0.067(2) Uani 0.888(5) 1 d P B 1
F4A F 0.2651(6) 0.3108(7) 0.1454(4) 0.076(2) Uani 0.888(5) 1 d P B 1
F5A F 0.1001(7) 0.3704(6) 0.1771(7) 0.112(4) Uani 0.888(5) 1 d P B 1
F6A F 0.0814(7) 0.1927(9) 0.2357(5) 0.086(2) Uani 0.888(5) 1 d P B 1
F1B F 0.137(4) 0.330(5) 0.112(2) 0.0527(15) Uani 0.112(5) 1 d P B 2
F2B F 0.262(5) 0.191(6) 0.149(3) 0.072(2) Uani 0.112(5) 1 d P B 2
F4B F 0.251(5) 0.359(6) 0.199(3) 0.076(2) Uani 0.112(5) 1 d P B 2
F3B F 0.085(5) 0.326(5) 0.217(4) 0.067(2) Uani 0.112(5) 1 d P B 2
F5B F 0.217(5) 0.198(5) 0.271(5) 0.112(4) Uani 0.112(5) 1 d P B 2
F6B F 0.093(6) 0.149(7) 0.207(4) 0.086(2) Uani 0.112(5) 1 d P B 2

loop_
_atom_site_aniso_label
_atom_site_aniso_U_11
_atom_site_aniso_U_22
_atom_site_aniso_U_33
_atom_site_aniso_U_23
_atom_site_aniso_U_13
_atom_site_aniso_U_12
Ru1 0.0294(4) 0.0220(4) 0.0166(4) 0.0003(2) 0.0061(2) 0.0014(2)
Cl1A 0.0322(11) 0.0343(14) 0.0245(10) -0.0043(9) 0.0116(7) -0.0034(9)
Cl1B 0.0322(11) 0.0343(14) 0.0245(10) -0.0043(9) 0.0116(7) -0.0034(9)
N1 0.053(4) 0.059(5) 0.027(4) 0.009(3) 0.014(3) 0.025(4)
N2 0.081(6) 0.047(5) 0.051(5) 0.018(4) 0.038(4) 0.021(4)
N3 0.044(4) 0.039(4) 0.026(3) -0.008(3) 0.015(3) -0.005(3)
C1 0.066(6) 0.038(5) 0.026(4) 0.011(3) 0.024(4) 0.025(4)
C2 0.079(7) 0.111(10) 0.026(5) 0.024(5) 0.016(5) 0.061(7)
C3 0.085(8) 0.064(7) 0.053(6) 0.035(5) 0.031(6) 0.045(6)
C4 0.070(7) 0.051(6) 0.085(7) -0.009(5) 0.044(6) -0.003(5)
C5 0.052(6) 0.079(7) 0.031(5) -0.009(5) 0.001(4) 0.008(5)
C6 0.038(5) 0.074(7) 0.036(5) -0.016(4) 0.017(4) -0.010(4)
C7 0.051(5) 0.053(6) 0.035(4) -0.022(4) 0.012(4) -0.013(4)
C8 0.078(7) 0.048(6) 0.042(5) -0.007(4) 0.013(5) -0.011(5)
C9 0.067(6) 0.029(4) 0.045(5) -0.004(4) 0.016(4) -0.001(4)
C10 0.045(5) 0.033(4) 0.046(5) 0.001(4) 0.021(4) 0.012(3)
C11 0.032(4) 0.042(5) 0.013(3) 0.001(3) 0.008(3) -0.002(3)
C12 0.042(4) 0.033(4) 0.027(4) 0.010(3) 0.009(3) 0.003(3)
C13 0.039(4) 0.041(5) 0.025(4) -0.002(3) 0.013(3) -0.014(3)
C14 0.018(3) 0.049(5) 0.024(4) 0.009(3) 0.008(3) 0.005(3)
C15 0.041(4) 0.032(4) 0.032(4) 0.005(3) 0.018(3) 0.009(3)
C16 0.048(5) 0.036(4) 0.025(4) -0.013(3) 0.018(3) -0.013(3)
C17 0.032(4) 0.057(5) 0.023(4) -0.003(4) 0.005(3) -0.004(4)
C18 0.045(5) 0.065(6) 0.024(4) -0.002(3) 0.002(4) -0.002(4)
C19 0.058(6) 0.072(7) 0.054(6) -0.010(5) 0.001(5) 0.023(5)
C20 0.035(5) 0.084(7) 0.035(5) 0.003(4) 0.006(4) 0.013(4)
P1 0.0392(12) 0.0277(11) 0.0313(11) -0.0039(8) 0.0023(9) -0.0009(8)
F1A 0.055(4) 0.067(4) 0.030(3) -0.006(3) -0.018(2) -0.006(3)
F2A 0.096(5) 0.064(4) 0.050(4) -0.036(3) -0.007(3) -0.011(4)
F3A 0.067(4) 0.035(3) 0.088(5) -0.011(3) -0.030(3) 0.012(3)
F4A 0.085(5) 0.087(5) 0.058(4) 0.005(4) 0.019(4) -0.036(4)
F5A 0.078(5) 0.031(4) 0.215(12) -0.005(5) -0.032(6) 0.017(4)
F6A 0.099(6) 0.103(7) 0.067(5) -0.024(4) 0.054(4) -0.027(5)
F1B 0.055(4) 0.067(4) 0.030(3) -0.006(3) -0.018(2) -0.006(3)
F2B 0.096(5) 0.064(4) 0.050(4) -0.036(3) -0.007(3) -0.011(4)
F4B 0.085(5) 0.087(5) 0.058(4) 0.005(4) 0.019(4) -0.036(4)
F3B 0.067(4) 0.035(3) 0.088(5) -0.011(3) -0.030(3) 0.012(3)
F5B 0.078(5) 0.031(4) 0.215(12) -0.005(5) -0.032(6) 0.017(4)
F6B 0.099(6) 0.103(7) 0.067(5) -0.024(4) 0.054(4) -0.027(5)

loop_
_atom_type_symbol
_atom_type_description
_atom_type_scat_dispersion_real
_atom_type_scat_dispersion_imag
_atom_type_scat_source
C C 0.0033 0.0016 'International Tables Vol C Tables 4.2.6.8 and 6.1.1.4'
H H 0.0000 0.0000 'International Tables Vol C Tables 4.2.6.8 and 6.1.1.4'
N N 0.0061 0.0033 'International Tables Vol C Tables 4.2.6.8 and 6.1.1.4'
F F 0.0171 0.0103 'International Tables Vol C Tables 4.2.6.8 and 6.1.1.4'
P P 0.1023 0.0942 'International Tables Vol C Tables 4.2.6.8 and 6.1.1.4'
Cl Cl 0.1484 0.1585 'International Tables Vol C Tables 4.2.6.8 and 6.1.1.4'
Ru Ru -1.2594 0.8363 'International Tables Vol C Tables 4.2.6.8 and 6.1.1.4'

loop_
_geom_angle_atom_site_label_1
_geom_angle_atom_site_label_2
_geom_angle_atom_site_label_3
_geom_angle
C1 Ru1 N3 84.2(3)
C1 Ru1 C13 126.4(3)
N3 Ru1 C13 91.3(3)
C1 Ru1 C15 92.6(3)
N3 Ru1 C15 150.0(3)
C13 Ru1 C15 66.8(3)
C1 Ru1 C14 97.0(3)
N3 Ru1 C14 113.1(3)
C13 Ru1 C14 37.4(3)
C15 Ru1 C14 37.5(3)
C1 Ru1 C16 115.2(3)
N3 Ru1 C16 160.6(3)
C13 Ru1 C16 78.6(3)
C15 Ru1 C16 37.9(3)
C14 Ru1 C16 68.0(3)
C1 Ru1 C12 163.7(3)
N3 Ru1 C12 96.9(3)
C13 Ru1 C12 37.5(3)
C15 Ru1 C12 78.4(3)
C14 Ru1 C12 67.6(3)
C16 Ru1 C12 65.1(3)
C1 Ru1 C11 150.9(3)
N3 Ru1 C11 123.8(3)
C13 Ru1 C11 66.3(3)
C15 Ru1 C11 67.3(3)
C14 Ru1 C11 80.0(3)
C16 Ru1 C11 36.8(3)
C12 Ru1 C11 35.4(3)
C1 Ru1 Cl1B 95.5(5)
N3 Ru1 Cl1B 68.2(5)
C13 Ru1 Cl1B 131.8(6)
C15 Ru1 Cl1B 141.7(5)
C14 Ru1 Cl1B 167.5(5)
C16 Ru1 Cl1B 106.4(5)
C12 Ru1 Cl1B 100.0(5)
C11 Ru1 Cl1B 89.1(5)
C1 Ru1 Cl1A 84.8(3)
N3 Ru1 Cl1A 86.32(18)
C13 Ru1 Cl1A 148.3(2)
C15 Ru1 Cl1A 123.2(2)
C14 Ru1 Cl1A 160.6(2)
C16 Ru1 Cl1A 93.6(2)
C12 Ru1 Cl1A 111.4(2)
C11 Ru1 Cl1A 89.03(19)
Cl1B Ru1 Cl1A 22.1(5)
C2 N1 C1 108.2(9)
C2 N1 C5 127.7(8)
C1 N1 C5 123.6(6)
C1 N2 C3 115.3(10)
C1 N2 C4 124.8(8)
C3 N2 C4 119.8(9)
C6 N3 C10 115.9(7)
C6 N3 Ru1 127.0(6)
C10 N3 Ru1 117.1(5)
N2 C1 N1 104.1(7)
N2 C1 Ru1 136.2(7)
N1 C1 Ru1 119.7(6)
C3 C2 N1 108.4(9)
C3 C2 H2 125.8
N1 C2 H2 125.8
C2 C3 N2 103.9(9)
C2 C3 H3 128.0
N2 C3 H3 128.0
N2 C4 H4A 109.5
N2 C4 H4B 109.5
H4A C4 H4B 109.5
N2 C4 H4C 109.5
H4A C4 H4C 109.5
H4B C4 H4C 109.5
N1 C5 C6 115.4(8)
N1 C5 H5A 108.4
C6 C5 H5A 108.4
N1 C5 H5B 108.4
C6 C5 H5B 108.4
H5A C5 H5B 107.5
N3 C6 C7 124.7(9)
N3 C6 C5 116.1(8)
C7 C6 C5 119.1(8)
C8 C7 C6 118.4(8)
C8 C7 H7 120.8
C6 C7 H7 120.8
C7 C8 C9 119.4(8)
C7 C8 H8 120.3
C9 C8 H8 120.3
C10 C9 C8 117.3(8)
C10 C9 H9 121.4
C8 C9 H9 121.4
N3 C10 C9 124.3(8)
N3 C10 H10 117.8
C9 C10 H10 117.8
C12 C11 C16 118.0(7)
C12 C11 C17 123.1(7)
C16 C11 C17 118.8(7)
C12 C11 Ru1 71.2(4)
C16 C11 Ru1 68.6(4)
C17 C11 Ru1 128.6(5)
C11 C12 C13 120.6(7)
C11 C12 Ru1 73.4(4)
C13 C12 Ru1 68.0(4)
C11 C12 H12 118.9
C13 C12 H12 118.9
Ru1 C12 H12 118.9
C14 C13 C12 122.4(7)
C14 C13 Ru1 72.1(4)
C12 C13 Ru1 74.5(4)
C14 C13 H13 118.5
C12 C13 H13 118.5
Ru1 C13 H13 118.5
C13 C14 C15 117.0(7)
C13 C14 C20 122.2(7)
C15 C14 C20 120.8(7)
C13 C14 Ru1 70.4(4)
C15 C14 Ru1 70.5(4)
C20 C14 Ru1 131.4(5)
C14 C15 C16 121.0(7)
C14 C15 Ru1 71.9(4)
C16 C15 Ru1 72.2(4)
C14 C15 H15 119.1
C16 C15 H15 119.1
Ru1 C15 H15 119.1
C11 C16 C15 121.0(7)
C11 C16 Ru1 74.6(4)
C15 C16 Ru1 69.9(4)
C11 C16 H16 119.1
C15 C16 H16 119.1
Ru1 C16 H16 119.1
C11 C17 C18 109.5(6)
C11 C17 C19 113.4(7)
C18 C17 C19 110.6(7)
C11 C17 H17 107.7
C18 C17 H17 107.7
C19 C17 H17 107.7
C17 C18 H18A 109.5
C17 C18 H18B 109.5
H18A C18 H18B 109.5
C17 C18 H18C 109.5
H18A C18 H18C 109.5
H18B C18 H18C 109.5
C17 C19 H19A 109.5
C17 C19 H19B 109.5
H19A C19 H19B 109.5
C17 C19 H19C 109.5
H19A C19 H19C 109.5
H19B C19 H19C 109.5
C14 C20 H20A 109.5
C14 C20 H20B 109.5
H20A C20 H20B 109.5
C14 C20 H20C 109.5
H20A C20 H20C 109.5
H20B C20 H20C 109.5
F3B P1 F4B 92(3)
F3B P1 F2B 170(3)
F4B P1 F2B 86(3)
F3B P1 F5B 96(4)
F4B P1 F5B 94(3)
F2B P1 F5B 93(3)
F4A P1 F1A 92.3(3)
F3B P1 F6B 79(4)
F4B P1 F6B 162(3)
F2B P1 F6B 105(3)
F5B P1 F6B 73(4)
F4A P1 F5A 92.2(5)
F1A P1 F5A 93.0(4)
F4A P1 F3A 90.4(4)
F1A P1 F3A 89.6(3)
F5A P1 F3A 176.2(6)
F3B P1 F1B 80(3)
F4B P1 F1B 78(3)
F2B P1 F1B 90(3)
F5B P1 F1B 171(3)
F6B P1 F1B 115(3)
F4A P1 F2A 88.4(4)
F1A P1 F2A 178.7(4)
F5A P1 F2A 88.1(5)
F3A P1 F2A 89.2(3)
F4A P1 F6A 179.4(5)
F1A P1 F6A 87.9(4)
F5A P1 F6A 88.4(5)
F3A P1 F6A 89.0(5)
F2A P1 F6A 91.4(4)

loop_
_geom_bond_atom_site_label_1
_geom_bond_atom_site_label_2
_geom_bond_distance
Ru1 C1 2.035(7)
Ru1 N3 2.095(6)
Ru1 C13 2.175(7)
Ru1 C15 2.179(7)
Ru1 C14 2.197(7)
Ru1 C16 2.210(7)
Ru1 C12 2.261(7)
Ru1 C11 2.288(7)
Ru1 Cl1B 2.316(17)
Ru1 Cl1A 2.389(2)
N1 C2 1.384(12)
N1 C1 1.400(11)
N1 C5 1.424(14)
N2 C1 1.297(11)
N2 C3 1.367(11)
N2 C4 1.474(13)
N3 C6 1.316(10)
N3 C10 1.363(10)
C2 C3 1.362(16)
C2 H2 0.9500
C3 H3 0.9500
C4 H4A 0.9800
C4 H4B 0.9800
C4 H4C 0.9800
C5 C6 1.491(13)
C5 H5A 0.9900
C5 H5B 0.9900
C6 C7 1.375(12)
C7 C8 1.370(13)
C7 H7 0.9500
C8 C9 1.397(12)
C8 H8 0.9500
C9 C10 1.370(11)
C9 H9 0.9500
C10 H10 0.9500
C11 C12 1.383(10)
C11 C16 1.422(10)
C11 C17 1.514(10)
C12 C13 1.427(11)
C12 H12 1.0000
C13 C14 1.403(10)
C13 H13 1.0000
C14 C15 1.408(11)
C14 C20 1.509(11)
C15 C16 1.425(11)
C15 H15 1.0000
C16 H16 1.0000
C17 C18 1.521(10)
C17 C19 1.529(12)
C17 H17 1.0000
C18 H18A 0.9800
C18 H18B 0.9800
C18 H18C 0.9800
C19 H19A 0.9800
C19 H19B 0.9800
C19 H19C 0.9800
C20 H20A 0.9800
C20 H20B 0.9800
C20 H20C 0.9800
P1 F3B 1.48(6)
P1 F4B 1.50(5)
P1 F2B 1.52(6)
P1 F5B 1.55(8)
P1 F4A 1.564(7)
P1 F1A 1.569(5)
P1 F6B 1.57(7)
P1 F5A 1.577(7)
P1 F3A 1.582(6)
P1 F1B 1.59(4)
P1 F2A 1.593(6)
P1 F6A 1.604(7)

loop_
_geom_torsion_atom_site_label_1
_geom_torsion_atom_site_label_2
_geom_torsion_atom_site_label_3
_geom_torsion_atom_site_label_4
_geom_torsion
C1 Ru1 N3 C6 -40.4(7)
C13 Ru1 N3 C6 86.1(7)
C15 Ru1 N3 C6 44.6(9)
C14 Ru1 N3 C6 54.7(7)
C16 Ru1 N3 C6 144.0(8)
C12 Ru1 N3 C6 123.2(7)
C11 Ru1 N3 C6 148.0(6)
Cl1B Ru1 N3 C6 -138.7(9)
Cl1A Ru1 N3 C6 -125.6(7)
C1 Ru1 N3 C10 142.8(6)
C13 Ru1 N3 C10 -90.7(6)
C15 Ru1 N3 C10 -132.2(6)
C14 Ru1 N3 C10 -122.0(5)
C16 Ru1 N3 C10 -32.8(11)
C12 Ru1 N3 C10 -53.5(6)
C11 Ru1 N3 C10 -28.7(6)
Cl1B Ru1 N3 C10 44.5(7)
Cl1A Ru1 N3 C10 57.6(5)
C3 N2 C1 N1 -2.1(9)
C4 N2 C1 N1 -179.9(7)
C3 N2 C1 Ru1 177.6(6)
C4 N2 C1 Ru1 -0.2(13)
C2 N1 C1 N2 1.9(9)
C5 N1 C1 N2 174.5(7)
C2 N1 C1 Ru1 -177.9(5)
C5 N1 C1 Ru1 -5.3(10)
N3 Ru1 C1 N2 -141.1(9)
C13 Ru1 C1 N2 131.7(8)
C15 Ru1 C1 N2 68.9(9)
C14 Ru1 C1 N2 106.3(9)
C16 Ru1 C1 N2 37.3(9)
C12 Ru1 C1 N2 124.4(12)
C11 Ru1 C1 N2 24.4(12)
Cl1B Ru1 C1 N2 -73.7(10)
Cl1A Ru1 C1 N2 -54.3(8)
N3 Ru1 C1 N1 38.6(6)
C13 Ru1 C1 N1 -48.7(7)
C15 Ru1 C1 N1 -111.5(6)
C14 Ru1 C1 N1 -74.0(6)
C16 Ru1 C1 N1 -143.0(5)
C12 Ru1 C1 N1 -55.9(13)
C11 Ru1 C1 N1 -156.0(5)
Cl1B Ru1 C1 N1 106.0(8)
Cl1A Ru1 C1 N1 125.4(6)
C1 N1 C2 C3 -1.2(10)
C5 N1 C2 C3 -173.3(8)
N1 C2 C3 N2 0.0(10)
C1 N2 C3 C2 1.4(10)
C4 N2 C3 C2 179.3(8)
C2 N1 C5 C6 122.7(9)
C1 N1 C5 C6 -48.4(10)
C10 N3 C6 C7 -1.8(12)
Ru1 N3 C6 C7 -178.6(6)
C10 N3 C6 C5 -178.9(8)
Ru1 N3 C6 C5 4.3(11)
N1 C5 C6 N3 47.6(10)
N1 C5 C6 C7 -129.7(8)
N3 C6 C7 C8 0.6(14)
C5 C6 C7 C8 177.6(8)
C6 C7 C8 C9 1.0(13)
C7 C8 C9 C10 -1.4(13)
C6 N3 C10 C9 1.4(11)
Ru1 N3 C10 C9 178.5(6)
C8 C9 C10 N3 0.2(13)
C1 Ru1 C11 C12 151.5(6)
N3 Ru1 C11 C12 -46.0(5)
C13 Ru1 C11 C12 28.6(5)
C15 Ru1 C11 C12 102.2(5)
C14 Ru1 C11 C12 65.2(5)
C16 Ru1 C11 C12 131.7(7)
Cl1B Ru1 C11 C12 -108.8(7)
Cl1A Ru1 C11 C12 -130.9(4)
C1 Ru1 C11 C16 19.8(8)
N3 Ru1 C11 C16 -177.7(4)
C13 Ru1 C11 C16 -103.1(5)
C15 Ru1 C11 C16 -29.6(4)
C14 Ru1 C11 C16 -66.6(4)
C12 Ru1 C11 C16 -131.7(7)
Cl1B Ru1 C11 C16 119.5(7)
Cl1A Ru1 C11 C16 97.3(4)
C1 Ru1 C11 C17 -90.7(9)
N3 Ru1 C11 C17 71.8(7)
C13 Ru1 C11 C17 146.4(8)
C15 Ru1 C11 C17 -140.0(7)
C14 Ru1 C11 C17 -177.0(7)
C16 Ru1 C11 C17 -110.5(8)
C12 Ru1 C11 C17 117.8(9)
Cl1B Ru1 C11 C17 9.0(9)
Cl1A Ru1 C11 C17 -13.1(7)
C16 C11 C12 C13 1.0(10)
C17 C11 C12 C13 -175.2(6)
Ru1 C11 C12 C13 -50.9(6)
C16 C11 C12 Ru1 51.9(6)
C17 C11 C12 Ru1 -124.4(6)
C1 Ru1 C12 C11 -124.3(10)
N3 Ru1 C12 C11 143.0(5)
C13 Ru1 C12 C11 -133.9(7)
C15 Ru1 C12 C11 -67.1(5)
C14 Ru1 C12 C11 -104.8(5)
C16 Ru1 C12 C11 -29.5(4)
Cl1B Ru1 C12 C11 74.0(7)
Cl1A Ru1 C12 C11 54.3(5)
C1 Ru1 C12 C13 9.6(13)
N3 Ru1 C12 C13 -83.1(5)
C15 Ru1 C12 C13 66.9(5)
C14 Ru1 C12 C13 29.1(4)
C16 Ru1 C12 C13 104.4(5)
C11 Ru1 C12 C13 133.9(7)
Cl1B Ru1 C12 C13 -152.1(7)
Cl1A Ru1 C12 C13 -171.8(4)
C11 C12 C13 C14 -3.2(10)
Ru1 C12 C13 C14 -56.5(6)
C11 C12 C13 Ru1 53.3(6)
C1 Ru1 C13 C14 -44.4(6)
N3 Ru1 C13 C14 -128.1(4)
C15 Ru1 C13 C14 30.8(4)
C16 Ru1 C13 C14 68.6(5)
C12 Ru1 C13 C14 132.3(6)
C11 Ru1 C13 C14 105.2(5)
Cl1B Ru1 C13 C14 170.5(7)
Cl1A Ru1 C13 C14 146.9(4)
C1 Ru1 C13 C12 -176.7(4)
N3 Ru1 C13 C12 99.6(5)
C15 Ru1 C13 C12 -101.5(5)
C14 Ru1 C13 C12 -132.3(6)
C16 Ru1 C13 C12 -63.7(5)
C11 Ru1 C13 C12 -27.1(4)
Cl1B Ru1 C13 C12 38.2(8)
Cl1A Ru1 C13 C12 14.6(7)
C12 C13 C14 C15 2.9(10)
Ru1 C13 C14 C15 -54.7(6)
C12 C13 C14 C20 -175.2(7)
Ru1 C13 C14 C20 127.2(7)
C12 C13 C14 Ru1 57.6(6)
C1 Ru1 C14 C13 145.4(5)
N3 Ru1 C14 C13 58.8(5)
C15 Ru1 C14 C13 -129.5(6)
C16 Ru1 C14 C13 -100.2(5)
C12 Ru1 C14 C13 -29.2(4)
C11 Ru1 C14 C13 -63.8(4)
Cl1B Ru1 C14 C13 -35(3)
Cl1A Ru1 C14 C13 -120.2(6)
C1 Ru1 C14 C15 -85.1(5)
N3 Ru1 C14 C15 -171.7(4)
C13 Ru1 C14 C15 129.5(6)
C16 Ru1 C14 C15 29.3(4)
C12 Ru1 C14 C15 100.3(5)
C11 Ru1 C14 C15 65.7(4)
Cl1B Ru1 C14 C15 95(3)
Cl1A Ru1 C14 C15 9.3(8)
C1 Ru1 C14 C20 29.3(8)
N3 Ru1 C14 C20 -57.3(8)
C13 Ru1 C14 C20 -116.1(10)
C15 Ru1 C14 C20 114.4(9)
C16 Ru1 C14 C20 143.7(8)
C12 Ru1 C14 C20 -145.3(9)
C11 Ru1 C14 C20 -179.9(8)
Cl1B Ru1 C14 C20 -151(2)
Cl1A Ru1 C14 C20 123.6(8)
C13 C14 C15 C16 -0.6(10)
C20 C14 C15 C16 177.5(6)
Ru1 C14 C15 C16 -55.2(6)
C13 C14 C15 Ru1 54.7(6)
C20 C14 C15 Ru1 -127.3(7)
C1 Ru1 C15 C14 98.2(5)
N3 Ru1 C15 C14 15.4(7)
C13 Ru1 C15 C14 -30.7(4)
C16 Ru1 C15 C14 -132.3(6)
C12 Ru1 C15 C14 -68.2(4)
C11 Ru1 C15 C14 -103.5(5)
Cl1B Ru1 C15 C14 -159.6(9)
Cl1A Ru1 C15 C14 -176.3(3)
C1 Ru1 C15 C16 -129.6(5)
N3 Ru1 C15 C16 147.7(5)
C13 Ru1 C15 C16 101.6(5)
C14 Ru1 C15 C16 132.3(6)
C12 Ru1 C15 C16 64.1(4)
C11 Ru1 C15 C16 28.8(4)
Cl1B Ru1 C15 C16 -27.3(10)
Cl1A Ru1 C15 C16 -44.1(5)
C12 C11 C16 C15 1.2(10)
C17 C11 C16 C15 177.7(6)
Ru1 C11 C16 C15 54.4(6)
C12 C11 C16 Ru1 -53.2(6)
C17 C11 C16 Ru1 123.3(6)
C14 C15 C16 C11 -1.5(10)
Ru1 C15 C16 C11 -56.6(6)
C14 C15 C16 Ru1 55.1(6)
C1 Ru1 C16 C11 -169.5(4)
N3 Ru1 C16 C11 5.7(10)
C13 Ru1 C16 C11 65.4(4)
C15 Ru1 C16 C11 132.1(6)
C14 Ru1 C16 C11 103.0(5)
C12 Ru1 C16 C11 28.5(4)
Cl1B Ru1 C16 C11 -65.1(7)
Cl1A Ru1 C16 C11 -83.5(4)
C1 Ru1 C16 C15 58.3(5)
N3 Ru1 C16 C15 -126.5(8)
C13 Ru1 C16 C15 -66.7(5)
C14 Ru1 C16 C15 -29.1(4)
C12 Ru1 C16 C15 -103.7(5)
C11 Ru1 C16 C15 -132.1(6)
Cl1B Ru1 C16 C15 162.7(7)
Cl1A Ru1 C16 C15 144.3(4)
C12 C11 C17 C18 -113.4(8)
C16 C11 C17 C18 70.4(8)
Ru1 C11 C17 C18 155.0(5)
C12 C11 C17 C19 10.6(10)
C16 C11 C17 C19 -165.6(7)
Ru1 C11 C17 C19 -81.0(9)
